data_7113426
loop_
_publ_author_name
'Tobias Moller'
'Peter Wonneberger'
'Nadja Kretzschmar'
'Evamarie Hey-Hawkins'

_publ_section_title
;
 P-chiral phosphorus heterocycles: a straightforward synthesis
;
_journal_name_full Chem.Commun.
_journal_page_first 5826
_journal_paper_doi 10.1039/C4CC00318G
_journal_volume 50
_journal_year 2014
_chemical_formula_sum 'C19 H23 N P2 S2'
_chemical_formula_weight 391.44
_chemical_name_systematic
;
 ?
;
_space_group_IT_number 2
_symmetry_cell_setting triclinic
_symmetry_space_group_name_Hall '-P 1'
_symmetry_space_group_name_H-M 'P -1'
_atom_sites_solution_hydrogens geom
_atom_sites_solution_primary direct
_atom_sites_solution_secondary difmap
_audit_conform_dict_location ftp://ftp.iucr.org/pub/cif_core.dic
_audit_conform_dict_name cif_core.dic
_audit_conform_dict_version 2.4
_audit_creation_date 2013-11-07T15:30:05-00:00
_audit_creation_method 'WinGX routine CIF_UPDATE'
_cell_angle_alpha 102.400(3)
_cell_angle_beta 94.431(3)
_cell_angle_gamma 104.341(3)
_cell_formula_units_Z 2
_cell_length_a 7.6302(2)
_cell_length_b 8.7719(3)
_cell_length_c 15.6426(6)
_cell_measurement_temperature 130(2)
_cell_volume 981.23(6)
_computing_structure_refinement 'SHELXL-97 (Sheldrick, 2008)'
_diffrn_ambient_temperature 130(2)
_diffrn_measured_fraction_theta_full 0.999
_diffrn_measured_fraction_theta_max 0.999
_diffrn_radiation_monochromator graphite
_diffrn_radiation_type MoK\a
_diffrn_radiation_wavelength 0.71073
_diffrn_reflns_av_R_equivalents 0.0307
_diffrn_reflns_av_unetI/netI 0.03
_diffrn_reflns_limit_h_max 9
_diffrn_reflns_limit_h_min -9
_diffrn_reflns_limit_k_max 10
_diffrn_reflns_limit_k_min -10
_diffrn_reflns_limit_l_max 19
_diffrn_reflns_limit_l_min -19
_diffrn_reflns_number 14414
_diffrn_reflns_theta_full 26.37
_diffrn_reflns_theta_max 26.37
_diffrn_reflns_theta_min 2.92
_exptl_absorpt_coefficient_mu 0.435
_exptl_absorpt_correction_type none
_exptl_crystal_colour colourless
_exptl_crystal_density_diffrn 1.325
_exptl_crystal_density_method 'not measured'
_exptl_crystal_description prism
_exptl_crystal_F_000 412
_exptl_crystal_size_max 0.25
_exptl_crystal_size_mid 0.2
_exptl_crystal_size_min 0.1
_refine_diff_density_max 0.356
_refine_diff_density_min -0.292
_refine_diff_density_rms 0.051
_refine_ls_extinction_method none
_refine_ls_goodness_of_fit_ref 1.023
_refine_ls_hydrogen_treatment refall
_refine_ls_matrix_type full
_refine_ls_number_parameters 309
_refine_ls_number_reflns 4010
_refine_ls_number_restraints 0
_refine_ls_restrained_S_all 1.023
_refine_ls_R_factor_all 0.0409
_refine_ls_R_factor_gt 0.0331
_refine_ls_shift/su_max 0
_refine_ls_shift/su_mean 0
_refine_ls_structure_factor_coef Fsqd
_refine_ls_weighting_details 'calc w=1/[\s^2^(Fo^2^)+(0.0395P)^2^+0.4810P] where P=(Fo^2^+2Fc^2^)/3'
_refine_ls_weighting_scheme calc
_refine_ls_wR_factor_gt 0.0797
_refine_ls_wR_factor_ref 0.0841
_reflns_number_gt 3438
_reflns_number_total 4010
_reflns_threshold_expression >2\s(I)
_cod_data_source_file c4cc00318g2.cif
_cod_data_source_block x1773
_cod_original_sg_symbol_H-M P-1
_cod_database_code 7113426

loop_
_symmetry_equiv_pos_as_xyz
'x, y, z'
'-x, -y, -z'

loop_
_atom_site_label
_atom_site_type_symbol
_atom_site_fract_x
_atom_site_fract_y
_atom_site_fract_z
_atom_site_U_iso_or_equiv
_atom_site_adp_type
_atom_site_occupancy
_atom_site_symmetry_multiplicity
_atom_site_calc_flag
S1 S 0.91434(7) 0.24778(6) 0.11104(3) 0.03025(13) Uani 1 1 d
S2 S 0.66164(7) -0.14985(6) 0.39085(3) 0.02976(13) Uani 1 1 d
P1 P 0.86883(6) 0.45369(6) 0.16598(3) 0.02341(12) Uani 1 1 d
P2 P 0.56255(6) 0.02233(5) 0.36365(3) 0.02161(12) Uani 1 1 d
N1 N 0.8575(2) 0.38784(17) 0.35600(10) 0.0223(3) Uani 1 1 d
C1 C 0.6400(3) 0.4529(2) 0.18226(13) 0.0267(4) Uani 1 1 d
C2 C 0.5865(3) 0.5568(2) 0.14224(13) 0.0270(4) Uani 1 1 d
C3 C 0.7292(3) 0.6424(2) 0.09510(12) 0.0265(4) Uani 1 1 d
C4 C 0.8848(3) 0.5993(2) 0.10067(12) 0.0262(4) Uani 1 1 d
C5 C 0.4032(3) 0.5891(3) 0.14193(18) 0.0375(5) Uani 1 1 d
C6 C 0.6942(4) 0.7647(3) 0.04747(16) 0.0353(5) Uani 1 1 d
C7 C 1.0123(3) 0.5644(2) 0.27114(13) 0.0268(4) Uani 1 1 d
C8 C 1.0197(2) 0.4613(2) 0.33624(12) 0.0235(4) Uani 1 1 d
C9 C 1.1838(3) 0.4480(2) 0.37436(13) 0.0274(4) Uani 1 1 d
C10 C 1.1793(3) 0.3559(2) 0.43617(13) 0.0286(4) Uani 1 1 d
C11 C 1.0129(3) 0.2799(2) 0.45767(13) 0.0263(4) Uani 1 1 d
C12 C 0.8551(2) 0.2997(2) 0.41650(12) 0.0222(4) Uani 1 1 d
C13 C 0.6683(3) 0.2238(2) 0.43595(13) 0.0241(4) Uani 1 1 d
C14 C 0.3220(2) -0.0061(2) 0.35956(13) 0.0237(4) Uani 1 1 d
C15 C 0.2515(2) 0.0056(2) 0.28084(12) 0.0241(4) Uani 1 1 d
C16 C 0.3893(3) 0.0340(2) 0.21884(12) 0.0244(4) Uani 1 1 d
C17 C 0.5601(3) 0.0479(2) 0.25336(12) 0.0233(4) Uani 1 1 d
C18 C 0.0565(3) -0.0025(3) 0.25501(15) 0.0303(4) Uani 1 1 d
C19 C 0.3329(3) 0.0437(3) 0.12701(14) 0.0340(5) Uani 1 1 d
H1 H 0.570(3) 0.389(3) 0.2151(14) 0.031(5) Uiso 1 1 d
H4 H 0.987(3) 0.640(3) 0.0738(14) 0.032(6) Uiso 1 1 d
H5A H 0.322(4) 0.508(3) 0.1630(18) 0.059(8) Uiso 1 1 d
H5B H 0.412(3) 0.691(3) 0.1811(17) 0.044(7) Uiso 1 1 d
H5C H 0.352(3) 0.589(3) 0.0848(18) 0.051(7) Uiso 1 1 d
H6A H 0.795(4) 0.802(3) 0.0171(18) 0.060(8) Uiso 1 1 d
H6B H 0.588(4) 0.721(3) 0.0071(18) 0.055(8) Uiso 1 1 d
H6C H 0.675(3) 0.854(3) 0.0900(18) 0.052(7) Uiso 1 1 d
H7A H 1.128(3) 0.607(2) 0.2589(13) 0.026(5) Uiso 1 1 d
H7B H 0.958(3) 0.651(2) 0.2938(14) 0.027(5) Uiso 1 1 d
H9 H 1.294(3) 0.501(3) 0.3590(14) 0.032(6) Uiso 1 1 d
H10 H 1.287(3) 0.346(2) 0.4637(14) 0.026(5) Uiso 1 1 d
H11 H 1.006(3) 0.221(2) 0.5008(14) 0.026(5) Uiso 1 1 d
H13A H 0.668(3) 0.214(2) 0.4947(15) 0.028(5) Uiso 1 1 d
H13B H 0.583(3) 0.282(2) 0.4252(14) 0.027(5) Uiso 1 1 d
H14 H 0.258(3) -0.021(2) 0.4036(14) 0.029(5) Uiso 1 1 d
H17 H 0.658(3) 0.071(2) 0.2270(14) 0.027(5) Uiso 1 1 d
H18A H 0.048(3) 0.100(3) 0.2474(15) 0.039(6) Uiso 1 1 d
H18B H 0.010(3) -0.080(3) 0.2020(17) 0.045(7) Uiso 1 1 d
H18C H -0.015(3) -0.027(3) 0.2982(16) 0.039(6) Uiso 1 1 d
H19A H 0.438(3) 0.071(3) 0.1002(16) 0.044(7) Uiso 1 1 d
H19B H 0.265(3) 0.123(3) 0.1277(16) 0.043(7) Uiso 1 1 d
H19C H 0.253(3) -0.055(3) 0.0960(15) 0.032(6) Uiso 1 1 d

loop_
_atom_site_aniso_label
_atom_site_aniso_U_11
_atom_site_aniso_U_22
_atom_site_aniso_U_33
_atom_site_aniso_U_23
_atom_site_aniso_U_13
_atom_site_aniso_U_12
S1 0.0398(3) 0.0262(2) 0.0280(3) 0.0076(2) 0.0079(2) 0.0130(2)
S2 0.0347(3) 0.0301(3) 0.0296(3) 0.0142(2) 0.0044(2) 0.0121(2)
P1 0.0278(2) 0.0230(2) 0.0212(2) 0.00870(19) 0.00600(19) 0.00629(19)
P2 0.0244(2) 0.0234(2) 0.0182(2) 0.00855(18) 0.00307(18) 0.00548(18)
N1 0.0261(8) 0.0215(7) 0.0184(8) 0.0048(6) 0.0027(6) 0.0052(6)
C1 0.0283(10) 0.0253(9) 0.0245(10) 0.0050(8) 0.0065(8) 0.0034(8)
C2 0.0303(10) 0.0238(9) 0.0229(9) -0.0002(7) 0.0025(8) 0.0055(8)
C3 0.0358(10) 0.0231(9) 0.0186(9) 0.0030(7) 0.0021(8) 0.0066(8)
C4 0.0325(10) 0.0265(9) 0.0208(9) 0.0089(8) 0.0082(8) 0.0063(8)
C5 0.0331(11) 0.0356(12) 0.0415(14) 0.0021(10) 0.0047(10) 0.0113(10)
C6 0.0501(14) 0.0310(11) 0.0288(11) 0.0102(9) 0.0019(11) 0.0167(10)
C7 0.0301(10) 0.0247(9) 0.0247(10) 0.0082(8) 0.0066(8) 0.0027(8)
C8 0.0299(9) 0.0209(9) 0.0165(9) 0.0013(7) 0.0041(7) 0.0038(7)
C9 0.0255(9) 0.0274(10) 0.0256(10) 0.0028(8) 0.0060(8) 0.0030(8)
C10 0.0267(10) 0.0325(10) 0.0252(10) 0.0027(8) -0.0004(8) 0.0104(8)
C11 0.0340(10) 0.0244(9) 0.0209(9) 0.0061(8) 0.0022(8) 0.0089(8)
C12 0.0279(9) 0.0195(8) 0.0170(9) 0.0025(7) 0.0036(7) 0.0040(7)
C13 0.0271(9) 0.0259(9) 0.0195(9) 0.0068(7) 0.0040(8) 0.0061(8)
C14 0.0252(9) 0.0232(9) 0.0235(10) 0.0092(7) 0.0053(8) 0.0043(7)
C15 0.0286(9) 0.0171(8) 0.0252(10) 0.0057(7) 0.0006(8) 0.0045(7)
C16 0.0344(10) 0.0180(8) 0.0204(9) 0.0066(7) 0.0011(8) 0.0054(7)
C17 0.0300(10) 0.0219(9) 0.0189(9) 0.0075(7) 0.0064(8) 0.0057(7)
C18 0.0293(10) 0.0297(11) 0.0303(11) 0.0077(9) -0.0022(9) 0.0066(8)
C19 0.0425(12) 0.0379(12) 0.0218(11) 0.0115(9) -0.0017(9) 0.0092(10)

loop_
_atom_type_symbol
_atom_type_description
_atom_type_scat_dispersion_real
_atom_type_scat_dispersion_imag
_atom_type_scat_source
S S 0.1246 0.1234 'International Tables Vol C Tables 4.2.6.8 and 6.1.1.4'
P P 0.1023 0.0942 'International Tables Vol C Tables 4.2.6.8 and 6.1.1.4'
N N 0.0061 0.0033 'International Tables Vol C Tables 4.2.6.8 and 6.1.1.4'
C C 0.0033 0.0016 'International Tables Vol C Tables 4.2.6.8 and 6.1.1.4'
H H 0 0 'International Tables Vol C Tables 4.2.6.8 and 6.1.1.4'

loop_
_geom_angle_atom_site_label_1
_geom_angle_atom_site_label_2
_geom_angle_atom_site_label_3
_geom_angle
C1 P1 C4 92.53(9)
C1 P1 C7 106.50(9)
C4 P1 C7 105.04(9)
C1 P1 S1 117.72(7)
C4 P1 S1 116.70(7)
C7 P1 S1 115.43(7)
C14 P2 C17 92.59(9)
C14 P2 C13 105.86(9)
C17 P2 C13 105.93(9)
C14 P2 S2 117.50(6)
C17 P2 S2 117.54(6)
C13 P2 S2 114.68(7)
C8 N1 C12 118.06(16)
C2 C1 P1 110.02(14)
C2 C1 H1 126.0(13)
P1 C1 H1 124.0(13)
C1 C2 C5 125.20(19)
C1 C2 C3 113.77(17)
C5 C2 C3 121.04(18)
C4 C3 C6 124.82(19)
C4 C3 C2 113.93(17)
C6 C3 C2 121.25(18)
C3 C4 P1 109.75(14)
C3 C4 H4 124.7(13)
P1 C4 H4 125.6(13)
C2 C5 H5A 109.2(16)
C2 C5 H5B 110.3(14)
H5A C5 H5B 107(2)
C2 C5 H5C 112.2(15)
H5A C5 H5C 109(2)
H5B C5 H5C 109(2)
C3 C6 H6A 110.8(16)
C3 C6 H6B 110.8(16)
H6A C6 H6B 109(2)
C3 C6 H6C 108.3(15)
H6A C6 H6C 111(2)
H6B C6 H6C 107(2)
C8 C7 P1 113.57(13)
C8 C7 H7A 110.1(13)
P1 C7 H7A 107.7(13)
C8 C7 H7B 110.8(12)
P1 C7 H7B 104.3(12)
H7A C7 H7B 110.2(17)
N1 C8 C9 122.92(17)
N1 C8 C7 115.10(16)
C9 C8 C7 121.96(17)
C10 C9 C8 118.41(18)
C10 C9 H9 121.2(13)
C8 C9 H9 120.4(13)
C11 C10 C9 119.40(19)
C11 C10 H10 120.1(13)
C9 C10 H10 120.5(13)
C10 C11 C12 118.49(18)
C10 C11 H11 121.3(12)
C12 C11 H11 120.1(12)
N1 C12 C11 122.71(17)
N1 C12 C13 114.73(16)
C11 C12 C13 122.56(17)
C12 C13 P2 113.03(13)
C12 C13 H13A 112.7(12)
P2 C13 H13A 107.3(12)
C12 C13 H13B 112.5(12)
P2 C13 H13B 102.8(12)
H13A C13 H13B 107.9(17)
C15 C14 P2 109.87(14)
C15 C14 H14 124.3(13)
P2 C14 H14 125.8(13)
C14 C15 C18 125.17(18)
C14 C15 C16 113.72(17)
C18 C15 C16 121.08(17)
C17 C16 C19 125.17(18)
C17 C16 C15 114.03(16)
C19 C16 C15 120.79(17)
C16 C17 P2 109.75(14)
C16 C17 H17 125.5(13)
P2 C17 H17 124.7(13)
C15 C18 H18A 109.2(14)
C15 C18 H18B 109.9(15)
H18A C18 H18B 109(2)
C15 C18 H18C 111.8(14)
H18A C18 H18C 107.2(19)
H18B C18 H18C 110(2)
C16 C19 H19A 108.5(15)
C16 C19 H19B 110.7(15)
H19A C19 H19B 110(2)
C16 C19 H19C 109.3(13)
H19A C19 H19C 112.1(19)
H19B C19 H19C 106.0(19)

loop_
_geom_bond_atom_site_label_1
_geom_bond_atom_site_label_2
_geom_bond_distance
S1 P1 1.9523(7)
S2 P2 1.9560(7)
P1 C1 1.7823(19)
P1 C4 1.7870(19)
P1 C7 1.832(2)
P2 C14 1.7839(19)
P2 C17 1.7862(19)
P2 C13 1.8296(19)
N1 C8 1.339(2)
N1 C12 1.343(2)
C1 C2 1.334(3)
C1 H1 0.94(2)
C2 C5 1.494(3)
C2 C3 1.500(3)
C3 C4 1.334(3)
C3 C6 1.494(3)
C4 H4 0.94(2)
C5 H5A 0.96(3)
C5 H5B 0.95(3)
C5 H5C 0.95(3)
C6 H6A 0.96(3)
C6 H6B 0.93(3)
C6 H6C 0.96(3)
C7 C8 1.507(3)
C7 H7A 0.92(2)
C7 H7B 0.97(2)
C8 C9 1.387(3)
C9 C10 1.384(3)
C9 H9 0.93(2)
C10 C11 1.383(3)
C10 H10 0.93(2)
C11 C12 1.388(3)
C11 H11 0.93(2)
C12 C13 1.501(2)
C13 H13A 0.94(2)
C13 H13B 0.95(2)
C14 C15 1.340(3)
C14 H14 0.89(2)
C15 C18 1.491(3)
C15 C16 1.497(3)
C16 C17 1.337(3)
C16 C19 1.494(3)
C17 H17 0.88(2)
C18 H18A 0.95(2)
C18 H18B 0.93(3)
C18 H18C 0.93(2)
C19 H19A 0.94(2)
C19 H19B 0.96(2)
C19 H19C 0.93(2)
